data_1506820
loop_
_publ_author_name
'Nesterov, Volodymyr V.'
'Antipin, Mikhail Yu.'
'Nesterov, Vladimir N.'
'Moore, Craig E.'
'Cardelino, Beatriz H.'
'Timofeeva, Tatiana V.'

_publ_section_title
;
 Thermally Stable Heterocyclic Imines as New Potential Nonlinear Optical
 Materials&#x2020;
;
_journal_issue 25
_journal_name_full 'The Journal of Physical Chemistry B'
_journal_page_first 8531
_journal_paper_doi 10.1021/jp0367528
_journal_volume 108
_journal_year 2004
_chemical_formula_moiety 'C19 H15 N5'
_chemical_formula_sum 'C19 H15 N5'
_chemical_formula_weight 313.36
_chemical_name_systematic
; 
 ? 
;
_space_group_IT_number 14
_symmetry_cell_setting monoclinic
_symmetry_space_group_name_Hall '-P 2ybc'
_symmetry_space_group_name_H-M 'P 1 21/c 1'
_atom_sites_solution_hydrogens geom
_atom_sites_solution_primary direct
_atom_sites_solution_secondary difmap
_audit_creation_method SHELXL-97
_cell_angle_alpha 90.00
_cell_angle_beta 101.16(3)
_cell_angle_gamma 90.00
_cell_formula_units_Z 4
_cell_length_a 8.4370(17)
_cell_length_b 11.525(2)
_cell_length_c 16.874(3)
_cell_measurement_reflns_used 24
_cell_measurement_temperature 295(2)
_cell_measurement_theta_max 12
_cell_measurement_theta_min 11
_cell_volume 1609.7(5)
_computing_cell_refinement 'Enraf-Nonius CAD4'
_computing_data_collection 'Enraf-Nonius CAD4 (Enraf-Nonius, 1989)'
_computing_data_reduction 'Siemens SHELXTL (Sheldrick, 1994)'
_computing_molecular_graphics 'Siemens SHELXTL'
_computing_publication_material SHELXL97
_computing_structure_refinement 'SHELXL-97 (Sheldrick, 1997)'
_computing_structure_solution 'SHELXS-97 (Sheldrick, 1990)'
_diffrn_ambient_temperature 295(2)
_diffrn_measured_fraction_theta_full 0.993
_diffrn_measured_fraction_theta_max 0.993
_diffrn_measurement_device_type 'Enraf-Nonius CAD4'
_diffrn_measurement_method \q/2\q
_diffrn_radiation_monochromator graphite
_diffrn_radiation_source 'fine-focus sealed tube'
_diffrn_radiation_type MoK\a
_diffrn_radiation_wavelength 0.71073
_diffrn_reflns_av_R_equivalents 0.0965
_diffrn_reflns_av_sigmaI/netI 0.1503
_diffrn_reflns_limit_h_max 11
_diffrn_reflns_limit_h_min 0
_diffrn_reflns_limit_k_max 15
_diffrn_reflns_limit_k_min 0
_diffrn_reflns_limit_l_max 21
_diffrn_reflns_limit_l_min -22
_diffrn_reflns_number 4100
_diffrn_reflns_theta_full 27.96
_diffrn_reflns_theta_max 27.96
_diffrn_reflns_theta_min 2.15
_diffrn_standards_decay_% 3
_diffrn_standards_interval_count 97
_diffrn_standards_number 3
_exptl_absorpt_coefficient_mu 0.081
_exptl_absorpt_correction_type none
_exptl_crystal_colour orange
_exptl_crystal_density_diffrn 1.293
_exptl_crystal_density_method 'not measured'
_exptl_crystal_description prism
_exptl_crystal_F_000 656
_exptl_crystal_size_max 0.45
_exptl_crystal_size_mid 0.30
_exptl_crystal_size_min 0.25
_refine_diff_density_max 0.273
_refine_diff_density_min -0.189
_refine_diff_density_rms 0.045
_refine_ls_extinction_method none
_refine_ls_goodness_of_fit_ref 0.972
_refine_ls_hydrogen_treatment constr
_refine_ls_matrix_type full
_refine_ls_number_parameters 218
_refine_ls_number_reflns 3846
_refine_ls_number_restraints 0
_refine_ls_restrained_S_all 0.972
_refine_ls_R_factor_all 0.2611
_refine_ls_R_factor_gt 0.0645
_refine_ls_shift/su_max 0.000
_refine_ls_shift/su_mean 0.000
_refine_ls_structure_factor_coef Fsqd
_refine_ls_weighting_details 'calc w=1/[\s^2^(Fo^2^)+(0.0700P)^2^+0.0000P] where P=(Fo^2^+2Fc^2^)/3'
_refine_ls_weighting_scheme calc
_refine_ls_wR_factor_gt 0.1340
_refine_ls_wR_factor_ref 0.1852
_reflns_number_gt 1270
_reflns_number_total 3846
_reflns_threshold_expression I>2\s(I)
_cod_data_source_file jp0367528si20030915_041919.cif
_cod_data_source_block 7f
_cod_depositor_comments
;
The following automatic conversions were performed:

'_symmetry_cell_setting' value 'Monoclinic' changed to 'monoclinic'
according to /home/saulius/struct/CIF-dictionaries/cif_core.dic
dictionary named 'cif_core.dic' version 2.4.1 from 2010-06-29.

Automatic conversion script
Id: cif_fix_values 1715 2011-07-08 13:25:40Z adriana 
;
_cod_original_cell_volume 1609.7(6)
_cod_database_code 1506820

loop_
_symmetry_equiv_pos_as_xyz
'x, y, z'
'-x, y+1/2, -z+1/2'
'-x, -y, -z'
'x, -y-1/2, z-1/2'

loop_
_atom_site_label
_atom_site_type_symbol
_atom_site_fract_x
_atom_site_fract_y
_atom_site_fract_z
_atom_site_U_iso_or_equiv
_atom_site_adp_type
_atom_site_occupancy
_atom_site_symmetry_multiplicity
_atom_site_calc_flag
_atom_site_refinement_flags
N1 N 0.3920(3) 0.7245(2) 0.40245(17) 0.0539(7) Uani 1 1 d .
N2 N 0.4746(4) 1.0220(3) 0.38937(19) 0.0777(10) Uani 1 1 d .
N3 N 0.6186(4) 0.9033(3) 0.1937(2) 0.0833(11) Uani 1 1 d .
N4 N 0.4944(4) 0.6522(3) 0.2656(2) 0.0856(11) Uani 1 1 d .
H4A H 0.4586 0.6016 0.2952 0.103 Uiso 1 1 calc R
H4B H 0.5257 0.6308 0.2223 0.103 Uiso 1 1 calc R
N5 N 0.0777(3) 0.4213(3) 0.64110(16) 0.0583(8) Uani 1 1 d .
C1 C 0.1489(4) 0.6315(3) 0.6287(2) 0.0594(10) Uani 1 1 d .
H1B H 0.1059 0.6583 0.6721 0.071 Uiso 1 1 calc R
C2 C 0.2198(4) 0.7050(3) 0.5825(2) 0.0563(9) Uani 1 1 d .
H2A H 0.2234 0.7836 0.5952 0.068 Uiso 1 1 calc R
C3 C 0.2869(4) 0.6691(3) 0.51729(18) 0.0478(8) Uani 1 1 d .
C4 C 0.2845(4) 0.5503(3) 0.49897(19) 0.0490(8) Uani 1 1 d .
H4C H 0.3296 0.5237 0.4562 0.059 Uiso 1 1 calc R
C5 C 0.2156(4) 0.4735(3) 0.54413(18) 0.0456(8) Uani 1 1 d .
C6 C 0.1901(4) 0.3485(3) 0.53979(19) 0.0470(8) Uani 1 1 d .
C7 C 0.2290(4) 0.2616(3) 0.49020(19) 0.0534(9) Uani 1 1 d .
H7A H 0.2834 0.2789 0.4487 0.064 Uiso 1 1 calc R
C8 C 0.1857(4) 0.1486(3) 0.5034(2) 0.0615(10) Uani 1 1 d .
H8A H 0.2126 0.0894 0.4710 0.074 Uiso 1 1 calc R
C9 C 0.1032(5) 0.1229(3) 0.5639(2) 0.0643(10) Uani 1 1 d .
H9A H 0.0743 0.0464 0.5711 0.077 Uiso 1 1 calc R
C10 C 0.0626(4) 0.2066(3) 0.6137(2) 0.0663(10) Uani 1 1 d .
H10A H 0.0084 0.1879 0.6551 0.080 Uiso 1 1 calc R
C11 C 0.1050(4) 0.3208(3) 0.6006(2) 0.0533(9) Uani 1 1 d .
C12 C -0.0273(5) 0.4286(3) 0.7011(2) 0.0778(12) Uani 1 1 d .
H12A H -0.1138 0.3721 0.6882 0.093 Uiso 1 1 calc R
H12B H -0.0755 0.5052 0.6992 0.093 Uiso 1 1 calc R
C13 C 0.0665(6) 0.4060(5) 0.7831(3) 0.1094(16) Uani 1 1 d .
H13A H -0.0047 0.4067 0.8211 0.164 Uiso 1 1 calc R
H13B H 0.1472 0.4652 0.7973 0.164 Uiso 1 1 calc R
H13C H 0.1180 0.3316 0.7842 0.164 Uiso 1 1 calc R
C14 C 0.1440(4) 0.5129(3) 0.60750(19) 0.0496(8) Uani 1 1 d .
C15 C 0.3507(4) 0.7527(3) 0.4683(2) 0.0523(9) Uani 1 1 d .
H15A H 0.3620 0.8295 0.4854 0.063 Uiso 1 1 calc R
C16 C 0.4539(4) 0.8037(3) 0.3550(2) 0.0525(9) Uani 1 1 d .
C17 C 0.4671(4) 0.9253(3) 0.3737(2) 0.0568(9) Uani 1 1 d .
C18 C 0.5017(4) 0.7652(3) 0.28721(19) 0.0547(9) Uani 1 1 d .
C19 C 0.5677(5) 0.8430(3) 0.2356(2) 0.0632(10) Uani 1 1 d .

loop_
_atom_site_aniso_label
_atom_site_aniso_U_11
_atom_site_aniso_U_22
_atom_site_aniso_U_33
_atom_site_aniso_U_23
_atom_site_aniso_U_13
_atom_site_aniso_U_12
N1 0.0581(19) 0.0449(16) 0.0563(18) 0.0021(15) 0.0048(15) -0.0077(14)
N2 0.110(3) 0.049(2) 0.073(2) 0.0021(17) 0.0147(19) -0.001(2)
N3 0.103(3) 0.070(2) 0.081(2) 0.002(2) 0.029(2) -0.017(2)
N4 0.134(3) 0.0471(19) 0.084(2) -0.0171(17) 0.044(2) -0.0138(19)
N5 0.065(2) 0.0559(19) 0.0581(17) -0.0016(16) 0.0234(15) -0.0040(16)
C1 0.071(3) 0.057(2) 0.054(2) -0.0056(18) 0.021(2) 0.0039(19)
C2 0.062(2) 0.044(2) 0.061(2) -0.0045(18) 0.0061(19) 0.0026(18)
C3 0.049(2) 0.045(2) 0.046(2) -0.0006(16) 0.0024(16) -0.0007(16)
C4 0.050(2) 0.055(2) 0.0405(18) -0.0033(16) 0.0052(15) 0.0018(17)
C5 0.045(2) 0.050(2) 0.0389(18) 0.0024(16) 0.0012(15) -0.0014(16)
C6 0.046(2) 0.047(2) 0.0444(18) 0.0006(16) -0.0003(16) 0.0016(16)
C7 0.058(2) 0.054(2) 0.046(2) -0.0037(17) 0.0047(17) 0.0005(18)
C8 0.072(3) 0.047(2) 0.060(2) -0.0062(19) -0.003(2) 0.0040(19)
C9 0.073(3) 0.047(2) 0.069(2) 0.000(2) 0.004(2) -0.0040(19)
C10 0.071(3) 0.067(3) 0.060(2) 0.006(2) 0.011(2) -0.014(2)
C11 0.055(2) 0.050(2) 0.053(2) -0.0029(18) 0.0049(18) -0.0012(18)
C12 0.079(3) 0.070(3) 0.083(3) -0.005(2) 0.013(2) -0.005(2)
C13 0.119(4) 0.128(4) 0.078(3) -0.012(3) 0.010(3) -0.006(3)
C14 0.050(2) 0.052(2) 0.0472(19) 0.0020(17) 0.0085(16) -0.0027(17)
C15 0.059(2) 0.045(2) 0.051(2) -0.0034(17) 0.0049(18) -0.0009(17)
C16 0.058(2) 0.0411(19) 0.055(2) 0.0010(17) 0.0028(18) -0.0046(18)
C17 0.070(3) 0.046(2) 0.054(2) 0.0036(18) 0.0104(18) 0.002(2)
C18 0.067(3) 0.046(2) 0.051(2) 0.0002(18) 0.0106(19) -0.0026(18)
C19 0.078(3) 0.053(2) 0.058(2) -0.006(2) 0.012(2) -0.005(2)

loop_
_atom_type_symbol
_atom_type_description
_atom_type_scat_dispersion_real
_atom_type_scat_dispersion_imag
_atom_type_scat_source
C C 0.0033 0.0016 'International Tables Vol C Tables 4.2.6.8 and 6.1.1.4'
H H 0.0000 0.0000 'International Tables Vol C Tables 4.2.6.8 and 6.1.1.4'
N N 0.0061 0.0033 'International Tables Vol C Tables 4.2.6.8 and 6.1.1.4'

loop_
_geom_angle_atom_site_label_1
_geom_angle_atom_site_label_2
_geom_angle_atom_site_label_3
_geom_angle
C15 N1 C16 122.4(3)
C18 N4 H4A 120.0
C18 N4 H4B 120.0
H4A N4 H4B 120.0
C14 N5 C11 108.7(3)
C14 N5 C12 126.1(3)
C11 N5 C12 124.6(3)
C2 C1 C14 116.7(3)
C2 C1 H1B 121.6
C14 C1 H1B 121.6
C1 C2 C3 123.8(3)
C1 C2 H2A 118.1
C3 C2 H2A 118.1
C2 C3 C4 118.2(3)
C2 C3 C15 120.6(3)
C4 C3 C15 121.2(3)
C5 C4 C3 119.9(3)
C5 C4 H4C 120.1
C3 C4 H4C 120.1
C4 C5 C14 120.5(3)
C4 C5 C6 133.3(3)
C14 C5 C6 106.1(3)
C7 C6 C11 119.6(3)
C7 C6 C5 134.1(3)
C11 C6 C5 106.3(3)
C8 C7 C6 118.9(3)
C8 C7 H7A 120.6
C6 C7 H7A 120.6
C9 C8 C7 120.7(3)
C9 C8 H8A 119.6
C7 C8 H8A 119.6
C10 C9 C8 121.9(3)
C10 C9 H9A 119.0
C8 C9 H9A 119.0
C9 C10 C11 117.7(3)
C9 C10 H10A 121.1
C11 C10 H10A 121.1
N5 C11 C10 129.6(3)
N5 C11 C6 109.3(3)
C10 C11 C6 121.1(3)
N5 C12 C13 110.5(3)
N5 C12 H12A 109.6
C13 C12 H12A 109.6
N5 C12 H12B 109.6
C13 C12 H12B 109.6
H12A C12 H12B 108.1
C12 C13 H13A 109.5
C12 C13 H13B 109.5
H13A C13 H13B 109.5
C12 C13 H13C 109.5
H13A C13 H13C 109.5
H13B C13 H13C 109.5
N5 C14 C5 109.7(3)
N5 C14 C1 129.5(3)
C5 C14 C1 120.8(3)
N1 C15 C3 121.8(3)
N1 C15 H15A 119.1
C3 C15 H15A 119.1
C18 C16 N1 118.6(3)
C18 C16 C17 118.7(3)
N1 C16 C17 122.7(3)
N2 C17 C16 178.4(4)
N4 C18 C16 122.5(3)
N4 C18 C19 116.2(3)
C16 C18 C19 121.3(3)
N3 C19 C18 178.9(4)

loop_
_geom_bond_atom_site_label_1
_geom_bond_atom_site_label_2
_geom_bond_distance
N1 C15 1.269(4)
N1 C16 1.381(4)
N2 C17 1.144(4)
N3 C19 1.133(4)
N4 C18 1.350(4)
N4 H4A 0.8600
N4 H4B 0.8600
N5 C14 1.369(4)
N5 C11 1.386(4)
N5 C12 1.471(4)
C1 C2 1.366(5)
C1 C14 1.411(5)
C1 H1B 0.9300
C2 C3 1.394(4)
C2 H2A 0.9300
C3 C4 1.404(4)
C3 C15 1.440(4)
C4 C5 1.369(4)
C4 H4C 0.9300
C5 C14 1.402(4)
C5 C6 1.456(4)
C6 C7 1.385(4)
C6 C11 1.398(4)
C7 C8 1.382(5)
C7 H7A 0.9300
C8 C9 1.373(5)
C8 H8A 0.9300
C9 C10 1.366(5)
C9 H9A 0.9300
C10 C11 1.394(5)
C10 H10A 0.9300
C12 C13 1.479(5)
C12 H12A 0.9700
C12 H12B 0.9700
C13 H13A 0.9600
C13 H13B 0.9600
C13 H13C 0.9600
C15 H15A 0.9300
C16 C18 1.360(4)
C16 C17 1.436(5)
C18 C19 1.436(5)

loop_
_geom_torsion_atom_site_label_1
_geom_torsion_atom_site_label_2
_geom_torsion_atom_site_label_3
_geom_torsion_atom_site_label_4
_geom_torsion
C14 C1 C2 C3 -0.5(5)
C1 C2 C3 C4 -1.3(5)
C1 C2 C3 C15 176.2(3)
C2 C3 C4 C5 0.8(5)
C15 C3 C4 C5 -176.6(3)
C3 C4 C5 C14 1.5(5)
C3 C4 C5 C6 178.1(3)
C4 C5 C6 C7 1.8(7)
C14 C5 C6 C7 178.8(3)
C4 C5 C6 C11 -177.0(3)
C14 C5 C6 C11 0.0(4)
C11 C6 C7 C8 -1.5(5)
C5 C6 C7 C8 179.8(3)
C6 C7 C8 C9 1.0(5)
C7 C8 C9 C10 -0.8(6)
C8 C9 C10 C11 1.1(5)
C14 N5 C11 C10 179.0(4)
C12 N5 C11 C10 -9.9(6)
C14 N5 C11 C6 -0.1(4)
C12 N5 C11 C6 171.1(3)
C9 C10 C11 N5 179.4(3)
C9 C10 C11 C6 -1.7(5)
C7 C6 C11 N5 -179.0(3)
C5 C6 C11 N5 0.0(4)
C7 C6 C11 C10 1.9(5)
C5 C6 C11 C10 -179.1(3)
C14 N5 C12 C13 -99.9(4)
C11 N5 C12 C13 90.5(4)
C11 N5 C14 C5 0.1(4)
C12 N5 C14 C5 -170.9(3)
C11 N5 C14 C1 -179.1(4)
C12 N5 C14 C1 10.0(6)
C4 C5 C14 N5 177.4(3)
C6 C5 C14 N5 -0.1(4)
C4 C5 C14 C1 -3.4(5)
C6 C5 C14 C1 179.2(3)
C2 C1 C14 N5 -178.1(3)
C2 C1 C14 C5 2.8(5)
C16 N1 C15 C3 -179.8(3)
C2 C3 C15 N1 -170.1(3)
C4 C3 C15 N1 7.2(5)
C15 N1 C16 C18 177.1(3)
C15 N1 C16 C17 -4.0(5)
C18 C16 C17 N2 149(15)
N1 C16 C17 N2 -30(15)
N1 C16 C18 N4 -1.6(5)
C17 C16 C18 N4 179.5(3)
N1 C16 C18 C19 -179.7(3)
C17 C16 C18 C19 1.4(5)
N4 C18 C19 N3 35(23)
C16 C18 C19 N3 -146(23)

loop_
_cod_related_entry_id
_cod_related_entry_database
_cod_related_entry_code
1 ChemSpider 30651763
